data_7704328
loop_
_publ_author_name
'Salinas-Uber, Jorge'
'Barrios, Leon\'i A'
'Roubeau, Olivier'
'Arom\'i, Guillem'

_publ_section_title
;
 Two [Ln<sub>4</sub>] molecular rings folded as compact tetrahedra.
;
_journal_issue 21
_journal_name_full 'Dalton transactions (Cambridge, England : 2003)'
_journal_page_first 7182
_journal_page_last 7188
_journal_paper_doi 10.1039/d0dt01259a
_journal_volume 49
_journal_year 2020
_chemical_formula_moiety 'C116 H104 Cl4 N24 O12 S8 Tb4, 12(C5 H5 N), 2(C H4 O), H2 O'
_chemical_formula_sum 'C178 H174 Cl4 N36 O15 S8 Tb4'
_chemical_formula_weight 4091.48
_space_group_crystal_system tetragonal
_space_group_IT_number 88
_space_group_name_Hall '-I 4ad'
_space_group_name_H-M_alt 'I 41/a :2'
_atom_sites_solution_hydrogens mixed
_audit_creation_method SHELXL-2018/3
_audit_update_record
;
2020-05-05 deposited with the CCDC.	2020-05-07 downloaded from the CCDC.
;
_cell_angle_alpha 90
_cell_angle_beta 90
_cell_angle_gamma 90
_cell_formula_units_Z 4
_cell_length_a 36.8830(14)
_cell_length_b 36.8830(14)
_cell_length_c 14.7878(7)
_cell_measurement_reflns_used 9875
_cell_measurement_temperature 100(2)
_cell_measurement_theta_max 26.79
_cell_measurement_theta_min 2.63
_cell_volume 20116.7(14)
_computing_cell_refinement 'Bruker SAINT'
_computing_data_collection 'Bruker APEX 2'
_computing_data_reduction 'Bruker SAINT'
_computing_molecular_graphics 'Bruker SHELXTL'
_computing_publication_material 'Bruker SHELXTL & local programs'
_computing_structure_refinement 'SHELXL-2018/3 (Sheldrick, 2018)'
_computing_structure_solution 'SHELXT 2014/4 (Sheldrick, 2015)'
_diffrn_ambient_temperature 100(2)
_diffrn_measured_fraction_theta_full 0.999
_diffrn_measured_fraction_theta_max 0.995
_diffrn_measurement_device_type 'Bruker D8 with PHOTON 100 detector'
_diffrn_measurement_method 'shutterless /f and /w scans'
_diffrn_radiation_monochromator 'silicon 111'
_diffrn_radiation_source 'Advanced Light Source station 11.3.1'
_diffrn_radiation_type synchrotron
_diffrn_radiation_wavelength 0.7749
_diffrn_reflns_av_R_equivalents 0.0566
_diffrn_reflns_av_unetI/netI 0.0231
_diffrn_reflns_Laue_measured_fraction_full 0.999
_diffrn_reflns_Laue_measured_fraction_max 0.995
_diffrn_reflns_limit_h_max 42
_diffrn_reflns_limit_h_min -42
_diffrn_reflns_limit_k_max 42
_diffrn_reflns_limit_k_min -42
_diffrn_reflns_limit_l_max 17
_diffrn_reflns_limit_l_min -17
_diffrn_reflns_number 118426
_diffrn_reflns_point_group_measured_fraction_full 0.999
_diffrn_reflns_point_group_measured_fraction_max 0.995
_diffrn_reflns_theta_full 26.775
_diffrn_reflns_theta_max 26.851
_diffrn_reflns_theta_min 2.349
_exptl_absorpt_coefficient_mu 1.981
_exptl_absorpt_correction_T_max 0.745
_exptl_absorpt_correction_T_min 0.511
_exptl_absorpt_correction_type multi-scan
_exptl_absorpt_process_details 'SADABS-2014/4 - Bruker AXS'
_exptl_crystal_colour yellow
_exptl_crystal_density_diffrn 1.351
_exptl_crystal_description lath
_exptl_crystal_F_000 8280
_exptl_crystal_size_max 0.400
_exptl_crystal_size_mid 0.140
_exptl_crystal_size_min 0.100
_refine_diff_density_max 1.661
_refine_diff_density_min -1.662
_refine_diff_density_rms 0.139
_refine_ls_extinction_method none
_refine_ls_goodness_of_fit_ref 1.040
_refine_ls_hydrogen_treatment mixed
_refine_ls_matrix_type full
_refine_ls_number_parameters 532
_refine_ls_number_reflns 8314
_refine_ls_number_restraints 218
_refine_ls_restrained_S_all 1.048
_refine_ls_R_factor_all 0.0913
_refine_ls_R_factor_gt 0.0722
_refine_ls_shift/su_max 0.002
_refine_ls_shift/su_mean 0.000
_refine_ls_structure_factor_coef Fsqd
_refine_ls_weighting_details 'w=1/[\s^2^(Fo^2^)+(0.0916P)^2^+392.9011P] where P=(Fo^2^+2Fc^2^)/3'
_refine_ls_weighting_scheme calc
_refine_ls_wR_factor_gt 0.1849
_refine_ls_wR_factor_ref 0.2065
_reflns_Friedel_coverage 0.000
_reflns_number_gt 6778
_reflns_number_total 8314
_reflns_threshold_expression 'I > 2\s(I)'
_cod_data_source_file d0dt01259a2.cif
_cod_data_source_block JSU-S2-Tb
_cod_depositor_comments 'Adding full bibliography for 7704327--7704328.cif.'
_cod_original_cell_volume 20116.7(18)
_cod_original_sg_symbol_H-M 'I 41/a'
_cod_database_code 7704328
_shelx_shelxl_version_number 2018/3
_shelx_space_group_comment
;
The symmetry employed for this shelxl refinement is uniquely defined
by the following loop, which should always be used as a source of
symmetry information in preference to the above space-group names.
They are only intended as comments.
;
_shelx_estimated_absorpt_t_min 0.505
_shelx_estimated_absorpt_t_max 0.827

loop_
_space_group_symop_operation_xyz
'x, y, z'
'-x+1/2, -y, z+1/2'
'-y+3/4, x+1/4, z+1/4'
'y+3/4, -x+3/4, z+3/4'
'x+1/2, y+1/2, z+1/2'
'-x+1, -y+1/2, z+1'
'-y+5/4, x+3/4, z+3/4'
'y+5/4, -x+5/4, z+5/4'
'-x, -y, -z'
'x-1/2, y, -z-1/2'
'y-3/4, -x-1/4, -z-1/4'
'-y-3/4, x-3/4, -z-3/4'
'-x+1/2, -y+1/2, -z+1/2'
'x, y+1/2, -z'
'y-1/4, -x+1/4, -z+1/4'
'-y-1/4, x-1/4, -z-1/4'

loop_
_atom_site_label
_atom_site_type_symbol
_atom_site_fract_x
_atom_site_fract_y
_atom_site_fract_z
_atom_site_U_iso_or_equiv
_atom_site_adp_type
_atom_site_occupancy
_atom_site_site_symmetry_order
_atom_site_calc_flag
_atom_site_refinement_flags_posn
_atom_site_refinement_flags_adp
_atom_site_refinement_flags_occupancy
_atom_site_disorder_assembly
_atom_site_disorder_group
Tb1 Tb 0.62715(2) 0.82138(2) 0.42550(3) 0.04935(19) Uani 1 1 d . . . . .
Cl1 Cl 0.67224(14) 0.87738(18) 0.3870(5) 0.0659(17) Uani 0.599(10) 1 d . U P A 1
Cl2 Cl 0.57389(15) 0.82416(17) 0.2963(4) 0.052(2) Uiso 0.401(10) 1 d . U P A 1
S1 S 0.71752(6) 0.78252(7) 0.74308(16) 0.0540(6) Uani 1 1 d . . . . .
S2 S 0.55476(7) 0.77656(6) 0.80776(15) 0.0533(6) Uani 1 1 d . . . . .
O1 O 0.64416(15) 0.82023(16) 0.5736(4) 0.0509(14) Uani 1 1 d . . . . .
O2 O 0.48927(19) 0.85963(15) 0.8360(4) 0.0594(17) Uani 1 1 d . . . . .
O3 O 0.6723(6) 0.8659(5) 0.3662(13) 0.036(5) Uiso 0.401(10) 1 d . U P A 2
O4 O 0.5847(3) 0.8433(3) 0.3136(7) 0.048(3) Uiso 0.599(10) 1 d . U P A 2
N1 N 0.6597(2) 0.7909(3) 0.2906(6) 0.073(3) Uani 1 1 d . . . . .
N2 N 0.68155(16) 0.78341(19) 0.4622(5) 0.0436(16) Uani 1 1 d . . . . .
N3 N 0.69274(17) 0.78097(19) 0.5504(5) 0.0449(16) Uani 1 1 d . . . . .
N4 N 0.48279(18) 0.80910(16) 0.7455(4) 0.0405(15) Uani 1 1 d D . . . .
N5 N 0.44743(18) 0.82055(16) 0.7402(4) 0.0386(14) Uani 1 1 d . . . . .
N6 N 0.37748(19) 0.84156(18) 0.7404(5) 0.0501(17) Uani 1 1 d . . . . .
C1 C 0.6491(3) 0.7952(5) 0.2061(8) 0.101(3) Uani 1 1 d . U . . .
H1A H 0.631765 0.813462 0.192420 0.121 Uiso 1 1 calc R U . . .
C2 C 0.6629(4) 0.7736(5) 0.1357(9) 0.106(3) Uani 1 1 d . U . . .
H2A H 0.653849 0.775841 0.075778 0.127 Uiso 1 1 calc R U . . .
C3 C 0.6892(4) 0.7496(5) 0.1556(8) 0.103(3) Uani 1 1 d . U . . .
H3A H 0.699741 0.735470 0.108685 0.124 Uiso 1 1 calc R U . . .
C4 C 0.7010(3) 0.7452(4) 0.2433(8) 0.096(3) Uani 1 1 d . U . . .
H4A H 0.719024 0.727698 0.257932 0.115 Uiso 1 1 calc R U . . .
C5 C 0.6863(2) 0.7666(3) 0.3084(6) 0.064(3) Uani 1 1 d . . . . .
C6 C 0.6979(2) 0.7641(3) 0.4032(7) 0.057(2) Uani 1 1 d . . . . .
H6A H 0.717239 0.748526 0.420213 0.069 Uiso 1 1 calc R U . . .
C7 C 0.6715(2) 0.8015(2) 0.6011(6) 0.0444(19) Uani 1 1 d . . . . .
C8 C 0.6802(2) 0.8037(2) 0.6969(6) 0.047(2) Uani 1 1 d . . . . .
C9 C 0.6620(2) 0.8223(2) 0.7607(7) 0.055(2) Uani 1 1 d . . . . .
H9A H 0.640795 0.835983 0.747838 0.065 Uiso 1 1 calc R U . . .
C10 C 0.6771(2) 0.8200(3) 0.8481(7) 0.057(2) Uani 1 1 d . . . . .
C11 C 0.7078(2) 0.7988(3) 0.8493(7) 0.058(2) Uani 1 1 d . . . . .
C12 C 0.7309(3) 0.7880(3) 0.9272(6) 0.067(3) Uani 1 1 d . . . . .
H12B H 0.750860 0.772719 0.905717 0.101 Uiso 1 1 calc R U . . .
H12C H 0.740716 0.809694 0.956379 0.101 Uiso 1 1 calc R U . . .
H12D H 0.716253 0.774333 0.970869 0.101 Uiso 1 1 calc R U . . .
C13 C 0.6607(3) 0.8373(3) 0.9282(8) 0.079(3) Uani 1 1 d . U . . .
C14 C 0.6827(3) 0.8589(4) 0.9932(9) 0.092(3) Uani 1 1 d . U . . .
H14A H 0.696899 0.877744 0.961391 0.111 Uiso 1 1 calc R U . . .
H14B H 0.699475 0.843128 1.027568 0.111 Uiso 1 1 calc R U . . .
C15 C 0.6546(3) 0.8760(4) 1.0557(9) 0.097(3) Uani 1 1 d . U . . .
H15A H 0.659389 0.868973 1.119191 0.116 Uiso 1 1 calc R U . . .
H15B H 0.655663 0.902765 1.051205 0.116 Uiso 1 1 calc R U . . .
C16 C 0.6175(3) 0.8623(4) 1.0259(9) 0.094(3) Uani 1 1 d . U . . .
H16A H 0.605636 0.848427 1.075026 0.113 Uiso 1 1 calc R U . . .
H16B H 0.601577 0.882696 1.008248 0.113 Uiso 1 1 calc R U . . .
C17 C 0.6252(3) 0.8384(3) 0.9469(7) 0.072(3) Uani 1 1 d . . . . .
C18 C 0.5952(3) 0.8208(2) 0.8954(6) 0.056(2) Uani 1 1 d . . . . .
C19 C 0.5621(3) 0.8397(2) 0.8749(6) 0.055(2) Uani 1 1 d . . . . .
H19A H 0.557495 0.863811 0.893951 0.066 Uiso 1 1 calc R U . . .
C20 C 0.5378(3) 0.8197(2) 0.8252(6) 0.049(2) Uani 1 1 d . . . . .
C21 C 0.5944(3) 0.7860(2) 0.8646(6) 0.050(2) Uani 1 1 d . . . . .
C23 C 0.6217(3) 0.7562(3) 0.8761(7) 0.063(3) Uani 1 1 d . . . . .
H23A H 0.613058 0.734253 0.845458 0.094 Uiso 1 1 calc R U . . .
H23B H 0.644940 0.763633 0.849784 0.094 Uiso 1 1 calc R U . . .
H23C H 0.625002 0.751079 0.940658 0.094 Uiso 1 1 calc R U . . .
C24 C 0.5013(3) 0.8304(2) 0.8015(6) 0.049(2) Uani 1 1 d . . . . .
C25 C 0.4257(2) 0.8026(2) 0.6901(5) 0.0421(18) Uani 1 1 d . . . . .
H25A H 0.434144 0.783002 0.654022 0.051 Uiso 1 1 calc R U . . .
C26 C 0.3875(2) 0.8129(2) 0.6899(6) 0.047(2) Uani 1 1 d . . . . .
C27 C 0.3628(3) 0.7927(3) 0.6392(7) 0.059(2) Uani 1 1 d . . . . .
H27A H 0.370776 0.772859 0.603581 0.071 Uiso 1 1 calc R U . . .
C28 C 0.3267(3) 0.8021(3) 0.6417(9) 0.074(3) Uani 1 1 d . . . . .
H28A H 0.309429 0.788681 0.607944 0.089 Uiso 1 1 calc R U . . .
C29 C 0.3161(3) 0.8309(3) 0.6930(9) 0.077(3) Uani 1 1 d . . . . .
H29A H 0.291272 0.837685 0.695967 0.092 Uiso 1 1 calc R U . . .
C30 C 0.3423(3) 0.8504(3) 0.7414(8) 0.065(3) Uani 1 1 d . . . . .
H30A H 0.334829 0.870659 0.776287 0.078 Uiso 1 1 calc R U . . .
O1W O 0.500000 0.750000 0.625000 0.070(4) Uani 1 4 d DS T P . .
H1W H 0.492(6) 0.765(3) 0.673(9) 0.105 Uiso 0.5 1 d D U P . .
N1S N 0.83488(17) 0.8300(3) 0.5305(7) 0.115(3) Uani 1 1 d G U . . .
C1S C 0.8065(2) 0.8096(3) 0.5662(6) 0.101(3) Uani 1 1 d G U . . .
H1SA H 0.811207 0.792194 0.612011 0.121 Uiso 1 1 calc R U . . .
C2S C 0.77140(19) 0.8148(3) 0.5348(7) 0.102(3) Uani 1 1 d G U . . .
H2SA H 0.752041 0.800938 0.559221 0.122 Uiso 1 1 calc R U . . .
C3S C 0.7646(2) 0.8403(3) 0.4678(8) 0.130(4) Uani 1 1 d G U . . .
H3SA H 0.740564 0.843889 0.446332 0.156 Uiso 1 1 calc R U . . .
C4S C 0.7929(3) 0.8607(3) 0.4321(8) 0.152(4) Uani 1 1 d G U . . .
H4SA H 0.788254 0.878096 0.386232 0.183 Uiso 1 1 calc R U . . .
C5S C 0.8281(2) 0.8555(3) 0.4634(8) 0.145(4) Uani 1 1 d G U . . .
H5SA H 0.847421 0.869353 0.439021 0.174 Uiso 1 1 calc R U . . .
N2S N 0.7280(6) 0.6776(3) 0.3669(12) 0.206(7) Uani 1 1 d G U . . .
C6S C 0.6986(5) 0.6610(6) 0.4085(11) 0.213(7) Uani 1 1 d G U . . .
H6SA H 0.681931 0.675067 0.442781 0.255 Uiso 1 1 calc R U . . .
C7S C 0.6935(5) 0.6238(6) 0.4000(13) 0.232(7) Uani 1 1 d G U . . .
H7SA H 0.673339 0.612469 0.428507 0.278 Uiso 1 1 calc R U . . .
C8S C 0.7178(7) 0.6032(4) 0.3499(14) 0.235(7) Uani 1 1 d G U . . .
H8SA H 0.714304 0.577789 0.344136 0.282 Uiso 1 1 calc R U . . .
C9S C 0.7472(6) 0.6198(6) 0.3083(12) 0.224(7) Uani 1 1 d G U . . .
H9SA H 0.763861 0.605707 0.274041 0.268 Uiso 1 1 calc R U . . .
C10S C 0.7523(5) 0.6570(6) 0.3168(11) 0.206(7) Uani 1 1 d G U . . .
H10A H 0.772453 0.668305 0.288315 0.248 Uiso 1 1 calc R U . . .
N3S N 0.5550(3) 0.8022(3) 0.2009(7) 0.062(3) Uani 0.5 1 d G U P B -2
C11S C 0.5344(4) 0.8170(3) 0.1314(8) 0.066(3) Uani 0.5 1 d G U P B -2
H11A H 0.524804 0.840817 0.137212 0.079 Uiso 0.5 1 calc R U P B -2
C12S C 0.5280(4) 0.7971(4) 0.0533(7) 0.071(3) Uani 0.5 1 d G U P B -2
H12A H 0.513884 0.807204 0.005801 0.085 Uiso 0.5 1 calc R U P B -2
C13S C 0.5421(4) 0.7623(3) 0.0448(7) 0.071(3) Uani 0.5 1 d G U P B -2
H13A H 0.537644 0.748661 -0.008599 0.085 Uiso 0.5 1 calc R U P B -2
C14S C 0.5627(4) 0.7475(3) 0.1143(9) 0.069(3) Uani 0.5 1 d G U P B -2
H14C H 0.572324 0.723732 0.108412 0.083 Uiso 0.5 1 calc R U P B -2
C15S C 0.5692(3) 0.7675(3) 0.1923(8) 0.064(3) Uani 0.5 1 d G U P B -2
H15C H 0.583243 0.757344 0.239824 0.076 Uiso 0.5 1 calc R U P B -2
C20S C 0.7054(12) 0.8983(7) 0.642(3) 0.146(11) Uani 0.5 1 d . U P . .
O1S O 0.7419(10) 0.9005(7) 0.731(2) 0.196(11) Uani 0.5 1 d . U P . .

loop_
_atom_site_aniso_label
_atom_site_aniso_U_11
_atom_site_aniso_U_22
_atom_site_aniso_U_33
_atom_site_aniso_U_23
_atom_site_aniso_U_13
_atom_site_aniso_U_12
Tb1 0.0363(2) 0.0625(3) 0.0492(3) 0.01805(19) -0.00070(17) 0.00648(17)
Cl1 0.049(2) 0.058(3) 0.091(4) 0.013(3) 0.017(2) -0.002(2)
S1 0.0369(11) 0.0726(15) 0.0524(13) 0.0015(11) -0.0104(9) 0.0125(10)
S2 0.0785(16) 0.0352(10) 0.0462(12) -0.0019(9) -0.0097(11) 0.0079(10)
O1 0.038(3) 0.056(4) 0.059(4) 0.001(3) -0.006(3) 0.009(3)
O2 0.083(5) 0.033(3) 0.062(4) -0.005(3) -0.029(3) 0.010(3)
N1 0.042(4) 0.129(8) 0.047(5) 0.023(5) 0.009(4) 0.015(5)
N2 0.029(3) 0.060(4) 0.041(4) 0.010(3) -0.004(3) -0.005(3)
N3 0.032(3) 0.056(4) 0.047(4) 0.008(3) -0.004(3) 0.005(3)
N4 0.049(4) 0.035(3) 0.038(4) 0.006(3) -0.004(3) -0.004(3)
N5 0.051(4) 0.030(3) 0.035(3) 0.004(3) 0.000(3) -0.003(3)
N6 0.052(4) 0.041(4) 0.057(4) 0.003(3) 0.019(3) -0.005(3)
C1 0.072(6) 0.178(8) 0.051(5) 0.019(5) 0.013(5) 0.046(6)
C2 0.086(5) 0.172(7) 0.060(4) 0.007(4) 0.013(4) 0.035(5)
C3 0.084(5) 0.173(8) 0.052(4) 0.000(5) 0.016(4) 0.037(5)
C4 0.069(6) 0.166(9) 0.053(4) -0.001(6) 0.016(4) 0.029(6)
C5 0.034(4) 0.107(8) 0.051(6) 0.008(5) 0.005(4) 0.007(5)
C6 0.039(5) 0.073(6) 0.060(6) 0.008(5) 0.003(4) 0.008(4)
C7 0.033(4) 0.044(4) 0.056(5) 0.003(4) -0.009(4) -0.002(3)
C8 0.031(4) 0.056(5) 0.053(5) 0.004(4) -0.012(4) 0.005(4)
C9 0.044(5) 0.053(5) 0.067(6) -0.009(4) -0.023(4) 0.012(4)
C10 0.051(5) 0.059(5) 0.060(6) -0.011(4) -0.016(4) 0.011(4)
C11 0.049(5) 0.063(6) 0.063(6) -0.004(5) -0.012(4) 0.010(4)
C12 0.047(5) 0.102(8) 0.052(6) -0.003(5) -0.012(4) 0.014(5)
C13 0.076(6) 0.088(6) 0.075(5) -0.035(4) -0.040(4) 0.040(5)
C14 0.083(4) 0.107(5) 0.087(5) -0.046(4) -0.038(4) 0.029(4)
C15 0.089(5) 0.109(6) 0.092(5) -0.056(5) -0.042(4) 0.036(5)
C16 0.084(4) 0.110(7) 0.089(6) -0.059(6) -0.042(5) 0.045(5)
C17 0.084(8) 0.083(7) 0.050(6) -0.026(5) -0.030(5) 0.035(6)
C18 0.068(6) 0.052(5) 0.048(5) -0.008(4) -0.021(4) 0.016(4)
C19 0.072(6) 0.040(4) 0.052(5) -0.010(4) -0.015(5) 0.016(4)
C20 0.069(6) 0.033(4) 0.047(5) 0.001(4) -0.016(4) 0.008(4)
C21 0.072(6) 0.041(4) 0.038(4) -0.004(4) -0.014(4) 0.011(4)
C23 0.083(7) 0.051(5) 0.055(6) 0.000(4) -0.005(5) 0.020(5)
C24 0.071(6) 0.033(4) 0.043(5) 0.004(3) -0.009(4) 0.003(4)
C25 0.058(5) 0.032(4) 0.037(4) 0.003(3) 0.007(4) 0.000(3)
C26 0.053(5) 0.036(4) 0.053(5) 0.009(4) 0.005(4) -0.008(4)
C27 0.064(6) 0.049(5) 0.065(6) -0.007(4) 0.001(5) -0.003(4)
C28 0.047(5) 0.082(7) 0.095(8) 0.000(6) 0.003(5) -0.016(5)
C29 0.047(6) 0.085(8) 0.099(9) -0.006(7) 0.016(6) -0.005(5)
C30 0.050(5) 0.058(6) 0.086(7) -0.005(5) 0.025(5) -0.004(4)
O1W 0.053(5) 0.053(5) 0.103(13) 0.000 0.000 0.000
N1S 0.072(5) 0.162(9) 0.111(7) 0.015(6) -0.001(5) -0.010(5)
C1S 0.069(5) 0.131(8) 0.103(7) 0.002(6) 0.002(5) 0.001(5)
C2S 0.067(4) 0.123(8) 0.114(8) 0.007(6) 0.002(5) -0.001(5)
C3S 0.087(6) 0.151(9) 0.151(9) 0.036(7) -0.030(6) -0.023(6)
C4S 0.104(7) 0.190(10) 0.163(10) 0.068(7) -0.033(7) -0.036(7)
C5S 0.092(6) 0.194(10) 0.149(9) 0.053(7) -0.017(7) -0.033(7)
N2S 0.248(16) 0.175(11) 0.196(15) -0.005(10) -0.111(12) -0.006(10)
C6S 0.251(17) 0.183(12) 0.204(15) -0.016(11) -0.109(12) -0.019(11)
C7S 0.270(17) 0.186(12) 0.239(16) -0.024(12) -0.081(12) -0.023(11)
C8S 0.270(17) 0.183(12) 0.252(16) -0.017(12) -0.075(13) -0.019(11)
C9S 0.257(17) 0.176(12) 0.238(16) -0.013(12) -0.091(12) -0.013(11)
C10S 0.242(16) 0.170(12) 0.207(15) 0.001(11) -0.115(12) 0.000(11)
N3S 0.072(8) 0.054(6) 0.060(6) -0.001(5) -0.005(6) 0.004(6)
C11S 0.071(8) 0.065(7) 0.063(7) 0.003(5) -0.010(6) -0.005(6)
C12S 0.073(9) 0.079(8) 0.060(7) 0.000(6) -0.004(6) -0.012(7)
C13S 0.072(9) 0.078(7) 0.062(7) -0.008(6) 0.006(6) -0.016(7)
C14S 0.077(9) 0.060(7) 0.069(8) -0.011(5) 0.003(7) -0.011(6)
C15S 0.076(8) 0.051(6) 0.064(7) -0.005(6) 0.002(6) -0.001(6)
C20S 0.20(3) 0.053(13) 0.19(3) 0.028(16) 0.001(19) -0.043(16)
O1S 0.25(3) 0.126(16) 0.22(3) 0.076(16) -0.046(19) 0.059(17)

loop_
_atom_type_symbol
_atom_type_description
_atom_type_scat_dispersion_real
_atom_type_scat_dispersion_imag
_atom_type_scat_source
C C 0.0040 0.0020 'XDisp Program in WinGX L.J. Farrugia, J.Appl.Cryst. 2012,45,849-854'
H H 0.0000 0.0000 'XDisp Program in WinGX L.J. Farrugia, J.Appl.Cryst. 2012,45,849-854'
N N 0.0076 0.0040 'XDisp Program in WinGX L.J. Farrugia, J.Appl.Cryst. 2012,45,849-854'
O O 0.0132 0.0074 'XDisp Program in WinGX L.J. Farrugia, J.Appl.Cryst. 2012,45,849-854'
S S 0.1431 0.1480 'XDisp Program in WinGX L.J. Farrugia, J.Appl.Cryst. 2012,45,849-854'
Cl Cl 0.1697 0.1896 'XDisp Program in WinGX L.J. Farrugia, J.Appl.Cryst. 2012,45,849-854'
Tb Tb -0.1250 4.8273 'XDisp Program in WinGX L.J. Farrugia, J.Appl.Cryst. 2012,45,849-854'

loop_
_geom_angle_atom_site_label_1
_geom_angle_atom_site_label_2
_geom_angle_atom_site_label_3
_geom_angle
_geom_angle_site_symmetry_1
_geom_angle_site_symmetry_3
_geom_angle_publ_flag
O1 Tb1 O2 97.4(2) . 15_566 ?
O1 Tb1 O4 147.4(3) . . ?
O2 Tb1 O4 95.2(3) 15_566 . ?
O1 Tb1 O3 99.5(5) . . ?
O2 Tb1 O3 142.0(5) 15_566 . ?
O4 Tb1 O3 88.4(5) . . ?
O1 Tb1 N2 63.9(2) . . ?
O2 Tb1 N2 72.7(2) 15_566 . ?
O4 Tb1 N2 148.6(3) . . ?
O3 Tb1 N2 84.8(5) . . ?
O1 Tb1 N5 75.4(2) . 15_566 ?
O2 Tb1 N5 62.9(2) 15_566 15_566 ?
O4 Tb1 N5 83.9(3) . 15_566 ?
O3 Tb1 N5 154.7(5) . 15_566 ?
N2 Tb1 N5 113.6(2) . 15_566 ?
O1 Tb1 N1 127.3(2) . . ?
O2 Tb1 N1 69.9(3) 15_566 . ?
O4 Tb1 N1 85.3(3) . . ?
O3 Tb1 N1 72.8(5) . . ?
N2 Tb1 N1 63.4(2) . . ?
N5 Tb1 N1 130.1(3) 15_566 . ?
O1 Tb1 N6 72.2(2) . 15_566 ?
O2 Tb1 N6 126.0(2) 15_566 15_566 ?
O4 Tb1 N6 76.1(3) . 15_566 ?
O3 Tb1 N6 91.6(5) . 15_566 ?
N2 Tb1 N6 134.6(2) . 15_566 ?
N5 Tb1 N6 63.2(2) 15_566 15_566 ?
N1 Tb1 N6 156.1(2) . 15_566 ?
O1 Tb1 Cl1 92.7(2) . . ?
O2 Tb1 Cl1 152.1(2) 15_566 . ?
N2 Tb1 Cl1 88.86(19) . . ?
N5 Tb1 Cl1 145.0(2) 15_566 . ?
N1 Tb1 Cl1 83.3(3) . . ?
N6 Tb1 Cl1 81.9(2) 15_566 . ?
O1 Tb1 Cl2 150.19(18) . . ?
O2 Tb1 Cl2 77.7(2) 15_566 . ?
N2 Tb1 Cl2 138.2(2) . . ?
N5 Tb1 Cl2 76.24(18) 15_566 . ?
N1 Tb1 Cl2 79.1(2) . . ?
N6 Tb1 Cl2 86.8(2) 15_566 . ?
Cl1 Tb1 Cl2 105.34(18) . . ?
C11 S1 C8 92.2(4) . . ?
C21 S2 C20 92.8(4) . . ?
C7 O1 Tb1 122.0(5) . . ?
C24 O2 Tb1 122.7(6) . 12_767 ?
C1 N1 C5 118.6(10) . . ?
C1 N1 Tb1 122.7(7) . . ?
C5 N1 Tb1 118.3(6) . . ?
C6 N2 N3 118.1(7) . . ?
C6 N2 Tb1 122.8(6) . . ?
N3 N2 Tb1 118.9(5) . . ?
C7 N3 N2 108.9(6) . . ?
C24 N4 N5 110.1(7) . . ?
C25 N5 N4 118.0(6) . . ?
C25 N5 Tb1 122.9(5) . 12_767 ?
N4 N5 Tb1 119.1(4) . 12_767 ?
C30 N6 C26 117.7(8) . . ?
C30 N6 Tb1 124.9(6) . 12_767 ?
C26 N6 Tb1 117.4(6) . 12_767 ?
N1 C1 C2 121.7(12) . . ?
N1 C1 H1A 119.1 . . ?
C2 C1 H1A 119.1 . . ?
C3 C2 C1 118.1(13) . . ?
C3 C2 H2A 120.9 . . ?
C1 C2 H2A 120.9 . . ?
C2 C3 C4 120.7(13) . . ?
C2 C3 H3A 119.6 . . ?
C4 C3 H3A 119.6 . . ?
C5 C4 C3 118.1(12) . . ?
C5 C4 H4A 120.9 . . ?
C3 C4 H4A 120.9 . . ?
N1 C5 C4 122.6(10) . . ?
N1 C5 C6 116.0(9) . . ?
C4 C5 C6 121.4(10) . . ?
N2 C6 C5 118.6(8) . . ?
N2 C6 H6A 120.7 . . ?
C5 C6 H6A 120.7 . . ?
O1 C7 N3 126.2(8) . . ?
O1 C7 C8 116.8(8) . . ?
N3 C7 C8 116.9(7) . . ?
C9 C8 C7 126.9(7) . . ?
C9 C8 S1 110.6(6) . . ?
C7 C8 S1 122.5(6) . . ?
C8 C9 C10 114.4(8) . . ?
C8 C9 H9A 122.8 . . ?
C10 C9 H9A 122.8 . . ?
C11 C10 C9 111.8(9) . . ?
C11 C10 C13 125.0(9) . . ?
C9 C10 C13 123.2(8) . . ?
C10 C11 C12 129.3(9) . . ?
C10 C11 S1 111.0(7) . . ?
C12 C11 S1 119.7(7) . . ?
C11 C12 H12B 109.5 . . ?
C11 C12 H12C 109.5 . . ?
H12B C12 H12C 109.5 . . ?
C11 C12 H12D 109.5 . . ?
H12B C12 H12D 109.5 . . ?
H12C C12 H12D 109.5 . . ?
C17 C13 C10 125.5(9) . . ?
C17 C13 C14 112.4(10) . . ?
C10 C13 C14 121.8(11) . . ?
C13 C14 C15 104.1(10) . . ?
C13 C14 H14A 110.9 . . ?
C15 C14 H14A 110.9 . . ?
C13 C14 H14B 110.9 . . ?
C15 C14 H14B 110.9 . . ?
H14A C14 H14B 109.0 . . ?
C16 C15 C14 107.3(9) . . ?
C16 C15 H15A 110.3 . . ?
C14 C15 H15A 110.3 . . ?
C16 C15 H15B 110.3 . . ?
C14 C15 H15B 110.3 . . ?
H15A C15 H15B 108.5 . . ?
C17 C16 C15 104.5(10) . . ?
C17 C16 H16A 110.9 . . ?
C15 C16 H16A 110.9 . . ?
C17 C16 H16B 110.9 . . ?
C15 C16 H16B 110.9 . . ?
H16A C16 H16B 108.9 . . ?
C13 C17 C16 111.6(10) . . ?
C13 C17 C18 127.3(9) . . ?
C16 C17 C18 121.0(10) . . ?
C21 C18 C19 111.6(8) . . ?
C21 C18 C17 126.6(8) . . ?
C19 C18 C17 121.8(8) . . ?
C20 C19 C18 114.1(8) . . ?
C20 C19 H19A 123.0 . . ?
C18 C19 H19A 123.0 . . ?
C19 C20 C24 126.2(8) . . ?
C19 C20 S2 109.6(6) . . ?
C24 C20 S2 123.6(6) . . ?
C18 C21 C23 129.7(8) . . ?
C18 C21 S2 111.8(7) . . ?
C23 C21 S2 118.4(7) . . ?
C21 C23 H23A 109.5 . . ?
C21 C23 H23B 109.5 . . ?
H23A C23 H23B 109.5 . . ?
C21 C23 H23C 109.5 . . ?
H23A C23 H23C 109.5 . . ?
H23B C23 H23C 109.5 . . ?
O2 C24 N4 124.7(8) . . ?
O2 C24 C20 117.4(8) . . ?
N4 C24 C20 118.0(7) . . ?
N5 C25 C26 118.1(7) . . ?
N5 C25 H25A 120.9 . . ?
C26 C25 H25A 120.9 . . ?
N6 C26 C27 122.4(8) . . ?
N6 C26 C25 118.0(8) . . ?
C27 C26 C25 119.5(8) . . ?
C28 C27 C26 119.0(9) . . ?
C28 C27 H27A 120.5 . . ?
C26 C27 H27A 120.5 . . ?
C29 C28 C27 119.3(10) . . ?
C29 C28 H28A 120.4 . . ?
C27 C28 H28A 120.4 . . ?
C28 C29 C30 119.0(10) . . ?
C28 C29 H29A 120.5 . . ?
C30 C29 H29A 120.5 . . ?
N6 C30 C29 122.7(9) . . ?
N6 C30 H30A 118.7 . . ?
C29 C30 H30A 118.7 . . ?
C1S N1S C5S 120.0 . . ?
N1S C1S C2S 120.0 . . ?
N1S C1S H1SA 120.0 . . ?
C2S C1S H1SA 120.0 . . ?
C3S C2S C1S 120.0 . . ?
C3S C2S H2SA 120.0 . . ?
C1S C2S H2SA 120.0 . . ?
C2S C3S C4S 120.0 . . ?
C2S C3S H3SA 120.0 . . ?
C4S C3S H3SA 120.0 . . ?
C5S C4S C3S 120.0 . . ?
C5S C4S H4SA 120.0 . . ?
C3S C4S H4SA 120.0 . . ?
C4S C5S N1S 120.0 . . ?
C4S C5S H5SA 120.0 . . ?
N1S C5S H5SA 120.0 . . ?
C6S N2S C10S 120.0 . . ?
C7S C6S N2S 120.0 . . ?
C7S C6S H6SA 120.0 . . ?
N2S C6S H6SA 120.0 . . ?
C6S C7S C8S 120.0 . . ?
C6S C7S H7SA 120.0 . . ?
C8S C7S H7SA 120.0 . . ?
C9S C8S C7S 120.0 . . ?
C9S C8S H8SA 120.0 . . ?
C7S C8S H8SA 120.0 . . ?
C8S C9S C10S 120.0 . . ?
C8S C9S H9SA 120.0 . . ?
C10S C9S H9SA 120.0 . . ?
C9S C10S N2S 120.0 . . ?
C9S C10S H10A 120.0 . . ?
N2S C10S H10A 120.0 . . ?
C11S N3S C15S 120.0 . . ?
C12S C11S N3S 120.0 . . ?
C12S C11S H11A 120.0 . . ?
N3S C11S H11A 120.0 . . ?
C13S C12S C11S 120.0 . . ?
C13S C12S H12A 120.0 . . ?
C11S C12S H12A 120.0 . . ?
C12S C13S C14S 120.0 . . ?
C12S C13S H13A 120.0 . . ?
C14S C13S H13A 120.0 . . ?
C15S C14S C13S 120.0 . . ?
C15S C14S H14C 120.0 . . ?
C13S C14S H14C 120.0 . . ?
C14S C15S N3S 120.0 . . ?
C14S C15S H15C 120.0 . . ?
N3S C15S H15C 120.0 . . ?

loop_
_geom_bond_atom_site_label_1
_geom_bond_atom_site_label_2
_geom_bond_distance
_geom_bond_site_symmetry_2
_geom_bond_publ_flag
Tb1 O1 2.278(6) . ?
Tb1 O2 2.335(7) 15_566 ?
Tb1 O4 2.418(10) . ?
Tb1 O3 2.50(2) . ?
Tb1 N2 2.506(6) . ?
Tb1 N5 2.529(6) 15_566 ?
Tb1 N1 2.585(9) . ?
Tb1 N6 2.613(7) 15_566 ?
Tb1 Cl1 2.712(5) . ?
Tb1 Cl2 2.742(6) . ?
S1 C11 1.719(10) . ?
S1 C8 1.722(8) . ?
S2 C21 1.723(9) . ?
S2 C20 1.728(8) . ?
O1 C7 1.289(10) . ?
O2 C24 1.274(10) . ?
N1 C1 1.319(14) . ?
N1 C5 1.353(13) . ?
N2 C6 1.278(12) . ?
N2 N3 1.371(9) . ?
N3 C7 1.322(11) . ?
N4 C24 1.330(10) . ?
N4 N5 1.373(9) . ?
N5 C25 1.277(10) . ?
N6 C30 1.337(12) . ?
N6 C26 1.346(11) . ?
C1 C2 1.407(19) . ?
C1 H1A 0.9500 . ?
C2 C3 1.348(19) . ?
C2 H2A 0.9500 . ?
C3 C4 1.378(17) . ?
C3 H3A 0.9500 . ?
C4 C5 1.359(16) . ?
C4 H4A 0.9500 . ?
C5 C6 1.469(13) . ?
C6 H6A 0.9500 . ?
C7 C8 1.455(12) . ?
C8 C9 1.347(13) . ?
C9 C10 1.410(13) . ?
C9 H9A 0.9500 . ?
C10 C11 1.375(13) . ?
C10 C13 1.475(14) . ?
C11 C12 1.487(13) . ?
C12 H12B 0.9800 . ?
C12 H12C 0.9800 . ?
C12 H12D 0.9800 . ?
C13 C17 1.337(16) . ?
C13 C14 1.489(15) . ?
C14 C15 1.523(17) . ?
C14 H14A 0.9900 . ?
C14 H14B 0.9900 . ?
C15 C16 1.525(17) . ?
C15 H15A 0.9900 . ?
C15 H15B 0.9900 . ?
C16 C17 1.490(14) . ?
C16 H16A 0.9900 . ?
C16 H16B 0.9900 . ?
C17 C18 1.494(14) . ?
C18 C21 1.360(12) . ?
C18 C19 1.437(12) . ?
C19 C20 1.375(12) . ?
C19 H19A 0.9500 . ?
C20 C24 1.443(13) . ?
C21 C23 1.503(12) . ?
C23 H23A 0.9800 . ?
C23 H23B 0.9800 . ?
C23 H23C 0.9800 . ?
C25 C26 1.458(12) . ?
C25 H25A 0.9500 . ?
C26 C27 1.395(13) . ?
C27 C28 1.375(14) . ?
C27 H27A 0.9500 . ?
C28 C29 1.363(16) . ?
C28 H28A 0.9500 . ?
C29 C30 1.401(15) . ?
C29 H29A 0.9500 . ?
C30 H30A 0.9500 . ?
O1W H1W 0.95(2) . ?
N1S C1S 1.3900 . ?
N1S C5S 1.3900 . ?
C1S C2S 1.3900 . ?
C1S H1SA 0.9500 . ?
C2S C3S 1.3900 . ?
C2S H2SA 0.9500 . ?
C3S C4S 1.3900 . ?
C3S H3SA 0.9500 . ?
C4S C5S 1.3900 . ?
C4S H4SA 0.9500 . ?
C5S H5SA 0.9500 . ?
N2S C6S 1.3900 . ?
N2S C10S 1.3900 . ?
C6S C7S 1.3900 . ?
C6S H6SA 0.9500 . ?
C7S C8S 1.3900 . ?
C7S H7SA 0.9500 . ?
C8S C9S 1.3900 . ?
C8S H8SA 0.9500 . ?
C9S C10S 1.3900 . ?
C9S H9SA 0.9500 . ?
C10S H10A 0.9500 . ?
N3S C11S 1.3900 . ?
N3S C15S 1.3900 . ?
C11S C12S 1.3900 . ?
C11S H11A 0.9500 . ?
C12S C13S 1.3900 . ?
C12S H12A 0.9500 . ?
C13S C14S 1.3900 . ?
C13S H13A 0.9500 . ?
C14S C15S 1.3900 . ?
C14S H14C 0.9500 . ?
C15S H15C 0.9500 . ?
C20S O1S 1.88(5) . ?

loop_
_geom_hbond_atom_site_label_D
_geom_hbond_atom_site_label_H
_geom_hbond_atom_site_label_A
_geom_hbond_distance_DH
_geom_hbond_distance_HA
_geom_hbond_distance_DA
_geom_hbond_angle_DHA
_geom_hbond_site_symmetry_A
_geom_hbond_publ_flag
O1W H1W N4 0.95(2) 1.98(4) 2.886(6) 159(10) . yes
